data_2018132
loop_
_publ_author_name
'Waddell, Paul G.'
'Hulse, Jeremy O. S.'
'Cole, Jacqueline M.'

_publ_section_title
;
 Two hydration products of
 3,4,5,6-tetrachloro-<i>N</i>-(methyl-2-pyridyl)phthalmic acids
;
_journal_coeditor_code GD3389
_journal_issue 7
_journal_name_full 'Acta Crystallographica Section C'
_journal_page_first o255
_journal_page_last o258
_journal_paper_doi 10.1107/S0108270111022384
_journal_volume 67
_journal_year 2011
_chemical_formula_iupac 'C6 H9 N2 +, C8 H Cl4 O4 -'
_chemical_formula_moiety 'C6 H9 N2 +, C8 H Cl4 O4 -'
_chemical_formula_sum 'C14 H10 Cl4 N2 O4'
_chemical_formula_weight 412.04
_chemical_name_systematic
;
2-amino-6-methylpyridin-1-ium 2-carboxy-3,4,5,6-tetrachlorobenzoate
;
_space_group_IT_number 29
_symmetry_cell_setting orthorhombic
_symmetry_space_group_name_Hall 'P 2c -2ac'
_symmetry_space_group_name_H-M 'P c a 21'
_atom_sites_solution_hydrogens geom
_atom_sites_solution_primary direct
_atom_sites_solution_secondary difmap
_audit_creation_method 'WinGX routine CIF_UPDATE'
_cell_angle_alpha 90
_cell_angle_beta 90
_cell_angle_gamma 90
_cell_formula_units_Z 4
_cell_length_a 9.441(14)
_cell_length_b 12.56(2)
_cell_length_c 13.69(2)
_cell_measurement_reflns_used 3604
_cell_measurement_temperature 120(2)
_cell_measurement_theta_max 32.9
_cell_measurement_theta_min 1.6
_cell_volume 1623(4)
_computing_cell_refinement 'CrystalClear (Rigaku, 2008)'
_computing_data_collection 'CrystalClear (Rigaku, 2008)'
_computing_data_reduction 'CrystalClear (Rigaku, 2008)'
_computing_molecular_graphics 'SHELXTL (Sheldrick, 2008)'
_computing_publication_material 'WinGX (Farrugia, 1999)'
_computing_structure_refinement 'SHELXL97 (Sheldrick, 2008)'
_computing_structure_solution 'SHELXS97 (Sheldrick, 2008)'
_diffrn_ambient_temperature 120(2)
_diffrn_detector_area_resol_mean 28.5714
_diffrn_measured_fraction_theta_full 0.99
_diffrn_measured_fraction_theta_max 0.99
_diffrn_measurement_device_type
;
Rigaku Saturn724+ (2x2 bin mode)
;
_diffrn_measurement_method 'profile data from \w-scans'
_diffrn_radiation_monochromator graphite
_diffrn_radiation_type MoK\a
_diffrn_radiation_wavelength 0.71073
_diffrn_reflns_av_R_equivalents 0.0483
_diffrn_reflns_limit_h_max 9
_diffrn_reflns_limit_h_min -11
_diffrn_reflns_limit_k_max 15
_diffrn_reflns_limit_k_min -11
_diffrn_reflns_limit_l_max 13
_diffrn_reflns_limit_l_min -16
_diffrn_reflns_number 5083
_diffrn_reflns_theta_full 25.68
_diffrn_reflns_theta_max 25.68
_diffrn_reflns_theta_min 2.98
_exptl_absorpt_coefficient_mu 0.751
_exptl_absorpt_correction_T_max 0.956
_exptl_absorpt_correction_T_min 0.866
_exptl_absorpt_correction_type multi-scan
_exptl_absorpt_process_details '(ABSCOR; Higashi, 1995)'
_exptl_crystal_colour Colorless
_exptl_crystal_density_diffrn 1.686
_exptl_crystal_density_method 'not measured'
_exptl_crystal_description Prism
_exptl_crystal_F_000 832
_exptl_crystal_size_max 0.33
_exptl_crystal_size_mid 0.16
_exptl_crystal_size_min 0.06
_refine_diff_density_max 0.443
_refine_diff_density_min -0.498
_refine_ls_abs_structure_details 'Flack (1983)'
_refine_ls_abs_structure_Flack -0.31(13)
_refine_ls_extinction_method none
_refine_ls_goodness_of_fit_ref 1.103
_refine_ls_hydrogen_treatment constr
_refine_ls_matrix_type full
_refine_ls_number_parameters 218
_refine_ls_number_reflns 2495
_refine_ls_number_restraints 1
_refine_ls_restrained_S_all 1.103
_refine_ls_R_factor_all 0.063
_refine_ls_R_factor_gt 0.0571
_refine_ls_shift/su_max 0
_refine_ls_shift/su_mean 0
_refine_ls_structure_factor_coef Fsqd
_refine_ls_weighting_details 'calc w=1/[\s^2^(Fo^2^)+(0.0307P)^2^+5.8163P] where P=(Fo^2^+2Fc^2^)/3'
_refine_ls_weighting_scheme calc
_refine_ls_wR_factor_ref 0.1274
_reflns_number_gt 2302
_reflns_number_total 2495
_reflns_threshold_expression I>2\s(I)
_cod_data_source_file gd3389.cif
_cod_data_source_block I
_cod_database_code 2018132
_cod_database_fobs_code 2018132

loop_
_symmetry_equiv_pos_as_xyz
'x, y, z'
'-x, -y, z+1/2'
'-x+1/2, y, z+1/2'
'x+1/2, -y, z'

loop_
_atom_site_type_symbol
_atom_site_label
_atom_site_fract_x
_atom_site_fract_y
_atom_site_fract_z
_atom_site_U_iso_or_equiv
_atom_site_adp_type
_atom_site_calc_flag
_atom_site_refinement_flags
_atom_site_occupancy
_atom_site_disorder_assembly
_atom_site_disorder_group
C C1 0.1965(6) 0.8453(4) 0.4565(5) 0.0244(14) Uani d . 1 . .
C C2 0.1106(7) 0.8102(5) 0.3749(5) 0.0257(14) Uani d . 1 . .
C C3 0.0338(6) 0.8757(4) 0.3139(5) 0.0243(14) Uani d . 1 . .
C C4 0.0453(6) 0.9762(5) 0.3322(5) 0.0294(16) Uani d . 1 . .
C C5 0.1356(6) 1.0098(4) 0.4085(5) 0.0208(13) Uani d . 1 . .
C C6 0.2106(6) 0.9452(5) 0.4727(5) 0.0242(14) Uani d . 1 . .
C C7 0.2715(7) 0.7738(5) 0.5294(5) 0.0247(13) Uani d . 1 . .
C C8 0.0983(7) 0.6986(5) 0.3543(5) 0.0259(14) Uani d . 1 . .
Cl Cl3 -0.07756(17) 0.83183(12) 0.21553(14) 0.0323(4) Uani d . 1 . .
Cl Cl4 -0.05791(15) 1.05582(12) 0.25660(13) 0.0297(4) Uani d . 1 . .
Cl Cl5 0.15292(18) 1.13515(11) 0.42892(13) 0.0324(4) Uani d . 1 . .
Cl Cl6 0.33018(16) 0.99037(11) 0.56559(12) 0.0279(4) Uani d . 1 . .
O O1 0.2370(5) 0.7841(3) 0.6294(3) 0.0271(10) Uani d . 1 . .
H H1O 0.2834 0.7413 0.6613 0.041 Uiso calc R 1 . .
O O2 0.3531(5) 0.7112(3) 0.4936(4) 0.0330(11) Uani d . 1 . .
O O3 0.0374(5) 0.6502(3) 0.4219(4) 0.0355(11) Uani d . 1 . .
O O4 0.1554(5) 0.6685(3) 0.2687(4) 0.0300(11) Uani d . 1 . .
C C9 0.0473(7) 0.4127(5) 0.2843(6) 0.0360(17) Uani d . 1 . .
C C10 0.0329(7) 0.3149(5) 0.2538(6) 0.0378(17) Uani d . 1 . .
H H10 -0.0233 0.2671 0.2882 0.045 Uiso calc R 1 . .
C C11 0.1047(8) 0.2821(5) 0.1664(7) 0.044(2) Uani d . 1 . .
H H11 0.0883 0.2127 0.1456 0.053 Uiso calc R 1 . .
C C12 0.1965(8) 0.3433(5) 0.1093(6) 0.043(2) Uani d . 1 . .
H H12 0.2403 0.318 0.0531 0.051 Uiso calc R 1 . .
C C13 0.2140(7) 0.4380(5) 0.1424(6) 0.0345(17) Uani d . 1 . .
C C14 0.3065(8) 0.5108(5) 0.0875(6) 0.042(2) Uani d . 1 . .
H H14A 0.3629 0.5515 0.1324 0.063 Uiso calc R 1 . .
H H14B 0.2496 0.5582 0.0489 0.063 Uiso calc R 1 . .
H H14C 0.3675 0.4703 0.0454 0.063 Uiso calc R 1 . .
N N1 0.1376(6) 0.4701(4) 0.2274(4) 0.0308(13) Uani d . 1 . .
H H1N 0.1505 0.5351 0.2453 0.037 Uiso calc R 1 . .
N N2 -0.0249(7) 0.4523(4) 0.3661(5) 0.0428(16) Uani d . 1 . .
H H2A -0.0813 0.4116 0.3983 0.051 Uiso calc R 1 . .
H H2B -0.0127 0.5173 0.3841 0.051 Uiso calc R 1 . .

loop_
_atom_site_aniso_label
_atom_site_aniso_U_11
_atom_site_aniso_U_22
_atom_site_aniso_U_33
_atom_site_aniso_U_12
_atom_site_aniso_U_13
_atom_site_aniso_U_23
C1 0.020(3) 0.021(3) 0.032(4) 0.001(2) -0.002(3) -0.002(3)
C2 0.027(3) 0.023(3) 0.027(4) 0.004(2) -0.002(3) 0.000(3)
C3 0.023(3) 0.017(3) 0.033(4) -0.003(2) -0.003(3) 0.000(3)
C4 0.023(3) 0.033(3) 0.032(4) 0.005(3) 0.013(3) 0.007(3)
C5 0.026(3) 0.018(2) 0.019(3) 0.000(2) 0.005(3) 0.001(2)
C6 0.024(3) 0.024(3) 0.024(4) 0.001(2) -0.003(3) -0.003(3)
C7 0.026(3) 0.024(3) 0.024(4) 0.001(2) 0.002(3) 0.003(3)
C8 0.029(3) 0.020(3) 0.028(4) -0.002(2) -0.003(3) 0.002(3)
Cl3 0.0319(8) 0.0295(7) 0.0355(10) -0.0023(6) -0.0069(8) -0.0030(7)
Cl4 0.0288(7) 0.0251(7) 0.0353(10) 0.0041(6) -0.0013(8) 0.0014(7)
Cl5 0.0411(9) 0.0179(6) 0.0382(10) -0.0001(6) -0.0025(8) -0.0005(7)
Cl6 0.0284(7) 0.0236(7) 0.0316(9) -0.0023(6) -0.0025(7) -0.0018(6)
O1 0.033(2) 0.0199(19) 0.029(3) 0.0067(18) 0.003(2) -0.0008(18)
O2 0.040(3) 0.021(2) 0.037(3) 0.0079(19) 0.002(2) -0.002(2)
O3 0.052(3) 0.020(2) 0.034(3) -0.0048(19) 0.009(3) 0.002(2)
O4 0.040(3) 0.0178(19) 0.032(3) -0.0039(17) 0.003(2) -0.0023(19)
C9 0.037(4) 0.031(3) 0.041(5) -0.005(3) -0.006(4) 0.003(3)
C10 0.039(4) 0.019(3) 0.055(5) -0.004(3) -0.008(4) 0.002(3)
C11 0.044(4) 0.022(3) 0.067(6) -0.001(3) 0.000(4) -0.005(3)
C12 0.048(4) 0.022(3) 0.058(6) 0.003(3) -0.009(4) -0.003(3)
C13 0.036(4) 0.024(3) 0.044(5) 0.000(3) -0.009(3) 0.008(3)
C14 0.048(4) 0.026(3) 0.052(6) -0.002(3) 0.005(4) 0.004(3)
N1 0.042(3) 0.016(2) 0.034(4) -0.006(2) -0.003(3) 0.001(2)
N2 0.051(4) 0.023(3) 0.055(5) -0.016(3) 0.003(3) 0.007(3)

loop_
_atom_type_symbol
_atom_type_description
_atom_type_scat_dispersion_real
_atom_type_scat_dispersion_imag
_atom_type_scat_source
C C 0.0033 0.0016 'International Tables Vol C Tables 4.2.6.8 and 6.1.1.4'
H H 0 0 'International Tables Vol C Tables 4.2.6.8 and 6.1.1.4'
Cl Cl 0.1484 0.1585 'International Tables Vol C Tables 4.2.6.8 and 6.1.1.4'
N N 0.0061 0.0033 'International Tables Vol C Tables 4.2.6.8 and 6.1.1.4'
O O 0.0106 0.006 'International Tables Vol C Tables 4.2.6.8 and 6.1.1.4'

loop_
_geom_angle_atom_site_label_1
_geom_angle_atom_site_label_2
_geom_angle_atom_site_label_3
_geom_angle_site_symmetry_1
_geom_angle_site_symmetry_3
_geom_angle
_geom_angle_publ_flag
C6 C1 C2 . . 119.3(6) ?
C6 C1 C7 . . 114.7(6) ?
C2 C1 C7 . . 126.0(5) ?
C3 C2 C8 . . 114.9(6) ?
C3 C2 C1 . . 125.4(6) ?
C8 C2 C1 . . 119.7(6) ?
C4 C3 C2 . . 114.9(7) ?
C4 C3 Cl3 . . 119.7(5) ?
C2 C3 Cl3 . . 125.4(5) ?
C3 C4 C5 . . 119.1(6) ?
C3 C4 Cl4 . . 113.5(6) ?
C5 C4 Cl4 . . 127.4(5) ?
C6 C5 C4 . . 126.9(5) ?
C6 C5 Cl5 . . 114.2(5) ?
C4 C5 Cl5 . . 118.9(5) ?
C1 C6 C5 . . 114.2(6) ?
C1 C6 Cl6 . . 119.9(5) ?
C5 C6 Cl6 . . 125.8(4) ?
O2 C7 O1 . . 127.0(6) yes
O2 C7 C1 . . 114.6(6) ?
O1 C7 C1 . . 118.3(5) ?
O3 C8 O4 . . 134.0(5) yes
O3 C8 C2 . . 111.5(6) ?
O4 C8 C2 . . 114.5(6) ?
C7 O1 H1O . . 109.5 ?
C10 C9 N1 . . 112.4(7) ?
C10 C9 N2 . . 122.6(7) ?
N1 C9 N2 . . 124.9(6) yes
C9 C10 C11 . . 119.2(7) ?
C9 C10 H10 . . 120.4 ?
C11 C10 H10 . . 120.4 ?
C12 C11 C10 . . 127.0(7) ?
C12 C11 H11 . . 116.5 ?
C10 C11 H11 . . 116.5 ?
C13 C12 C11 . . 113.1(8) ?
C13 C12 H12 . . 123.5 ?
C11 C12 H12 . . 123.5 ?
C12 C13 N1 . . 119.0(7) ?
C12 C13 C14 . . 118.2(8) ?
N1 C13 C14 . . 122.8(6) ?
C13 C14 H14A . . 109.5 ?
C13 C14 H14B . . 109.5 ?
H14A C14 H14B . . 109.5 ?
C13 C14 H14C . . 109.5 ?
H14A C14 H14C . . 109.5 ?
H14B C14 H14C . . 109.5 ?
C9 N1 C13 . . 129.2(5) yes
C9 N1 H1N . . 115.4 ?
C13 N1 H1N . . 115.4 ?
C9 N2 H2A . . 120 ?
C9 N2 H2B . . 120 ?
H2A N2 H2B . . 120 ?

loop_
_geom_bond_atom_site_label_1
_geom_bond_atom_site_label_2
_geom_bond_site_symmetry_2
_geom_bond_distance
_geom_bond_publ_flag
C1 C6 . 1.282(8) ?
C1 C2 . 1.449(9) ?
C1 C7 . 1.518(9) ?
C2 C3 . 1.380(9) ?
C2 C8 . 1.434(8) ?
C3 C4 . 1.291(9) ?
C3 Cl3 . 1.795(7) ?
C4 C5 . 1.413(9) ?
C4 Cl4 . 1.738(7) ?
C5 C6 . 1.390(8) ?
C5 Cl5 . 1.607(6) ?
C6 Cl6 . 1.793(7) ?
C7 O2 . 1.205(7) yes
C7 O1 . 1.413(8) yes
C8 O3 . 1.248(8) yes
C8 O4 . 1.344(8) yes
O1 H1O . 0.82 ?
C9 C10 . 1.304(10) ?
C9 N1 . 1.361(9) yes
C9 N2 . 1.402(10) yes
C10 C11 . 1.435(12) ?
C10 H10 . 0.93 ?
C11 C12 . 1.397(11) ?
C11 H11 . 0.93 ?
C12 C13 . 1.284(9) ?
C12 H12 . 0.93 ?
C13 N1 . 1.427(10) yes
C13 C14 . 1.471(9) ?
C14 H14A . 0.96 ?
C14 H14B . 0.96 ?
C14 H14C . 0.96 ?
N1 H1N . 0.86 ?
N2 H2A . 0.86 ?
N2 H2B . 0.86 ?

loop_
_geom_hbond_atom_site_label_D
_geom_hbond_atom_site_label_H
_geom_hbond_atom_site_label_A
_geom_hbond_site_symmetry_A
_geom_hbond_distance_DH
_geom_hbond_distance_HA
_geom_hbond_distance_DA
_geom_hbond_angle_DHA
N2 H2B O3 . 0.86 1.81 2.666(8) 173
N2 H2A O2 4_465 0.86 2.11 2.931(8) 159
N1 H1N O4 . 0.86 1.71 2.559(7) 171
O1 H1O O4 3 0.82 1.83 2.604(7) 158

loop_
_cod_related_entry_id
_cod_related_entry_database
_cod_related_entry_code
1 ChemSpider 30654314
